data_1559249
loop_
_publ_author_name
'Maiti, Avijit'
'Chandra, Shubhadeep'
'Sarkar, Biprajit'
'Jana, Anukul'

_publ_section_title
;
 Acyclic Diaminocarbene-Based Thiele, Chichibabin, and M\"uller
 Hydrocarbons
;
_journal_name_full 'Chemical Science'
_journal_paper_doi 10.1039/D0SC03622F
_journal_year 2020
_chemical_formula_moiety '2(C F3 O3 S), C30 H48 N4'
_chemical_formula_sum 'C32 H48 F6 N4 O6 S2'
_chemical_formula_weight 762.86
_space_group_crystal_system monoclinic
_space_group_IT_number 15
_space_group_name_Hall '-C 2yc'
_space_group_name_H-M_alt 'C 1 2/c 1'
_atom_sites_solution_hydrogens geom
_atom_sites_solution_primary dual
_audit_creation_date 2019-07-10
_audit_creation_method
;
Olex2 1.2
(compiled 2018.05.29 svn.r3508 for OlexSys, GUI svn.r5506)
;
_audit_update_record
;
2020-02-12 deposited with the CCDC.	2020-10-02 downloaded from the CCDC.
;
_cell_angle_alpha 90
_cell_angle_beta 100.514(5)
_cell_angle_gamma 90
_cell_formula_units_Z 4
_cell_length_a 13.8834(7)
_cell_length_b 9.6798(5)
_cell_length_c 29.2643(14)
_cell_measurement_reflns_used 9112
_cell_measurement_temperature 293
_cell_measurement_theta_max 27.8920
_cell_measurement_theta_min 3.0500
_cell_volume 3866.8(3)
_computing_cell_refinement 'CrysAlisPro 1.171.39.29d (Rigaku OD, 2017)'
_computing_data_collection 'CrysAlisPro 1.171.39.29d (Rigaku OD, 2017)'
_computing_data_reduction 'CrysAlisPro 1.171.39.29d (Rigaku OD, 2017)'
_computing_molecular_graphics 'Olex2 (Dolomanov et al., 2009)'
_computing_publication_material 'Olex2 (Dolomanov et al., 2009)'
_computing_structure_refinement 'ShelXL (Sheldrick, 2015)'
_computing_structure_solution 'ShelXT (Sheldrick, 2015)'
_diffrn_ambient_temperature 293
_diffrn_detector 'CCD plate'
_diffrn_measured_fraction_theta_full 0.999
_diffrn_measured_fraction_theta_max 0.895
_diffrn_measurement_details
;
List of Runs (angles in degrees, time in seconds):

  # Type    Start    End  Width  t~exp~   \w     \q     \k     \f   Frames
#--------------------------------------------------------------------------
  1  \w     50.00  83.00   0.50   47.25    --    7.10  77.00   0.00   66
  2  \w    -81.00  23.00   0.50   47.25    --    7.10 -57.00   0.00  208
  3  \w     -1.00  81.00   0.50   47.25    --   -7.50  38.00-120.00  164
  4  \w    -48.00 -19.00   0.50   47.25    --   -7.50  38.00-120.00   58
  5  \w    -11.00  15.00   0.50   47.25    --   -7.50 -77.00  30.00   52
  6  \w    -25.00  22.00   0.50   47.25    --   -7.50 -82.00 -60.00   94
  7  \w    -62.00   0.00   0.50   47.25    --   -7.50 -82.00  90.00  124
  8  \w    -24.00  31.00   0.50   47.25    --   -7.50 -77.00 120.00  110
  9  \w    -56.00  33.00   0.50   47.25    --   -7.50 -38.00-180.00  178
 10  \w    -63.00 -23.00   0.50   47.25    --   -7.50 -82.00 150.00   80
;
_diffrn_measurement_device 'four-circle diffractometer'
_diffrn_measurement_device_type 'XtaLAB AFC12 (RINC): Kappa single'
_diffrn_measurement_method '\w scans'
_diffrn_orient_matrix_type 'CrysAlisPro convention (1999,Acta A55,543-557)'
_diffrn_orient_matrix_UB_11 -0.0005759500
_diffrn_orient_matrix_UB_12 0.0337255500
_diffrn_orient_matrix_UB_13 0.0214637000
_diffrn_orient_matrix_UB_21 -0.0091028500
_diffrn_orient_matrix_UB_22 -0.0640785500
_diffrn_orient_matrix_UB_23 0.0101615000
_diffrn_orient_matrix_UB_31 0.0511624500
_diffrn_orient_matrix_UB_32 -0.0110335500
_diffrn_orient_matrix_UB_33 0.0066141000
_diffrn_radiation_monochromator graphite
_diffrn_radiation_probe x-ray
_diffrn_radiation_type MoK\a
_diffrn_radiation_wavelength 0.71073
_diffrn_reflns_av_R_equivalents 0.0296
_diffrn_reflns_av_unetI/netI 0.0219
_diffrn_reflns_Laue_measured_fraction_full 0.999
_diffrn_reflns_Laue_measured_fraction_max 0.895
_diffrn_reflns_limit_h_max 17
_diffrn_reflns_limit_h_min -18
_diffrn_reflns_limit_k_max 13
_diffrn_reflns_limit_k_min -13
_diffrn_reflns_limit_l_max 39
_diffrn_reflns_limit_l_min -39
_diffrn_reflns_number 29846
_diffrn_reflns_point_group_measured_fraction_full 0.999
_diffrn_reflns_point_group_measured_fraction_max 0.895
_diffrn_reflns_theta_full 25.242
_diffrn_reflns_theta_max 29.060
_diffrn_reflns_theta_min 2.746
_diffrn_source 'fine-focus sealed X-ray tube'
_diffrn_source_type 'Enhance (Mo) X-ray Source'
_exptl_absorpt_coefficient_mu 0.211
_exptl_absorpt_correction_T_max 1.00000
_exptl_absorpt_correction_T_min 0.90143
_exptl_absorpt_correction_type multi-scan
_exptl_absorpt_process_details
;
CrysAlisPro 1.171.39.29d (Rigaku Oxford Diffraction, 2017)
Empirical absorption correction using spherical harmonics,
 implemented in SCALE3 ABSPACK scaling algorithm.
;
_exptl_crystal_colour colourless
_exptl_crystal_colour_primary colourless
_exptl_crystal_density_diffrn 1.310
_exptl_crystal_description block
_exptl_crystal_F_000 1608
_exptl_crystal_size_max 0.3
_exptl_crystal_size_mid 0.2
_exptl_crystal_size_min 0.1
_refine_diff_density_max 0.508
_refine_diff_density_min -0.450
_refine_diff_density_rms 0.053
_refine_ls_extinction_method none
_refine_ls_goodness_of_fit_ref 1.080
_refine_ls_hydrogen_treatment constr
_refine_ls_matrix_type full
_refine_ls_number_parameters 232
_refine_ls_number_reflns 4630
_refine_ls_number_restraints 0
_refine_ls_restrained_S_all 1.080
_refine_ls_R_factor_all 0.0834
_refine_ls_R_factor_gt 0.0656
_refine_ls_shift/su_max 0.000
_refine_ls_shift/su_mean 0.000
_refine_ls_structure_factor_coef Fsqd
_refine_ls_weighting_details 'w=1/[\s^2^(Fo^2^)+(0.1041P)^2^+3.7210P] where P=(Fo^2^+2Fc^2^)/3'
_refine_ls_weighting_scheme calc
_refine_ls_wR_factor_gt 0.1952
_refine_ls_wR_factor_ref 0.2073
_reflns_Friedel_coverage 0.000
_reflns_number_gt 3461
_reflns_number_total 4630
_reflns_threshold_expression 'I > 2\s(I)'
_cod_data_source_file d0sc03622f2.cif
_cod_data_source_block aj0988
_cod_database_code 1559249
_shelx_shelxl_version_number 2017/1
_chemical_oxdiff_formula CHNOFS
_shelx_space_group_comment
;
The symmetry employed for this shelxl refinement is uniquely defined
by the following loop, which should always be used as a source of
symmetry information in preference to the above space-group names.
They are only intended as comments.
;
_shelx_estimated_absorpt_t_max 0.979
_shelx_estimated_absorpt_t_min 0.939
_reflns_odcompleteness_completeness 99.86
_reflns_odcompleteness_iscentric 1
_reflns_odcompleteness_theta 26.32
_olex2_refinement_description
;
1. Fixed Uiso
 At 1.2 times of:
  All C(H) groups
 At 1.5 times of:
  All C(H,H,H) groups
2.a Ternary CH refined with riding coordinates:
 C9(H9), C13(H13)
2.b Aromatic/amide H refined with riding coordinates:
 C6(H6), C3(H3), C4(H4), C7(H7)
2.c Idealised Me refined as rotating group:
 C11(H11A,H11B,H11C), C8(H8A,H8B,H8C), C15(H15A,H15B,H15C), C12(H12A,H12B,
 H12C), C10(H10A,H10B,H10C), C14(H14A,H14B,H14C)
;
_olex2_submission_special_instructions 'No special instructions were received'
_oxdiff_exptl_absorpt_empirical_details
;
Empirical correction (ABSPACK) includes:
- Absorption correction using spherical harmonics
- Frame scaling
;
_oxdiff_exptl_absorpt_empirical_full_max 1.241
_oxdiff_exptl_absorpt_empirical_full_min 0.754

loop_
_space_group_symop_operation_xyz
'x, y, z'
'-x, y, -z+1/2'
'x+1/2, y+1/2, z'
'-x+1/2, y+1/2, -z+1/2'
'-x, -y, -z'
'x, -y, z-1/2'
'-x+1/2, -y+1/2, -z'
'x+1/2, -y+1/2, z-1/2'

loop_
_atom_site_label
_atom_site_type_symbol
_atom_site_fract_x
_atom_site_fract_y
_atom_site_fract_z
_atom_site_U_iso_or_equiv
_atom_site_adp_type
_atom_site_occupancy
_atom_site_site_symmetry_order
_atom_site_calc_flag
_atom_site_refinement_flags_posn
_atom_site_refinement_flags_adp
_atom_site_refinement_flags_occupancy
_atom_site_disorder_assembly
_atom_site_disorder_group
S1 S 0.25980(5) 0.97816(8) 0.39588(2) 0.0620(2) Uani 1 1 d . . . . .
N2 N 0.22878(14) 0.4995(2) 0.43445(7) 0.0476(5) Uani 1 1 d . . . . .
N1 N 0.35294(13) 0.4860(2) 0.39037(7) 0.0476(5) Uani 1 1 d . . . . .
F3 F 0.2742(2) 0.8507(2) 0.31805(7) 0.1050(8) Uani 1 1 d . . . . .
C2 C 0.18388(14) 0.4950(2) 0.35072(7) 0.0374(4) Uani 1 1 d . . . . .
C5 C 0.03915(14) 0.4915(2) 0.27089(7) 0.0375(4) Uani 1 1 d . . . . .
C1 C 0.25881(15) 0.4938(2) 0.39421(7) 0.0402(5) Uani 1 1 d . . . . .
C6 C 0.09770(16) 0.3759(2) 0.28362(7) 0.0438(5) Uani 1 1 d . . . . .
H6 H 0.087973 0.296409 0.265518 0.053 Uiso 1 1 calc R . . . .
O1 O 0.2615(2) 1.1208(3) 0.40663(9) 0.1014(9) Uani 1 1 d . . . . .
C3 C 0.12611(16) 0.6113(2) 0.33857(7) 0.0431(5) Uani 1 1 d . . . . .
H3 H 0.134853 0.689812 0.357162 0.052 Uiso 1 1 calc R . . . .
C4 C 0.05578(16) 0.6090(2) 0.29873(7) 0.0440(5) Uani 1 1 d . . . . .
H4 H 0.018481 0.687780 0.290213 0.053 Uiso 1 1 calc R . . . .
C7 C 0.17010(16) 0.3782(2) 0.32290(8) 0.0448(5) Uani 1 1 d . . . . .
H7 H 0.209687 0.301095 0.330681 0.054 Uiso 1 1 calc R . . . .
O2 O 0.1672(2) 0.9146(3) 0.39602(11) 0.1065(9) Uani 1 1 d . . . . .
C9 C 0.12604(17) 0.4640(3) 0.43867(8) 0.0526(6) Uani 1 1 d . . . . .
H9 H 0.091303 0.436649 0.407793 0.063 Uiso 1 1 calc R . . . .
C13 C 0.38746(17) 0.5406(3) 0.34899(9) 0.0539(6) Uani 1 1 d . . . . .
H13 H 0.331695 0.585971 0.329345 0.065 Uiso 1 1 calc R . . . .
F2 F 0.1909(3) 1.0347(3) 0.30982(9) 0.1509(14) Uani 1 1 d . . . . .
O3 O 0.3386(3) 0.8993(4) 0.41800(11) 0.1352(13) Uani 1 1 d . . . . .
C11 C 0.1260(2) 0.3414(3) 0.47061(10) 0.0664(7) Uani 1 1 d . . . . .
H11A H 0.160143 0.265825 0.459501 0.100 Uiso 1 1 calc GR . . . .
H11B H 0.059718 0.314462 0.471219 0.100 Uiso 1 1 calc GR . . . .
H11C H 0.158182 0.366014 0.501411 0.100 Uiso 1 1 calc GR . . . .
C16 C 0.2687(3) 0.9749(3) 0.33508(12) 0.0773(9) Uani 1 1 d . . . . .
C8 C 0.2916(2) 0.5510(4) 0.47716(9) 0.0699(8) Uani 1 1 d . . . . .
H8A H 0.323279 0.474420 0.494613 0.105 Uiso 1 1 calc GR . . . .
H8B H 0.252139 0.599706 0.495610 0.105 Uiso 1 1 calc GR . . . .
H8C H 0.340168 0.612260 0.469077 0.105 Uiso 1 1 calc GR . . . .
F1 F 0.3410(4) 1.0437(4) 0.32632(15) 0.203(2) Uani 1 1 d . . . . .
C15 C 0.4657(2) 0.6495(3) 0.36354(13) 0.0778(9) Uani 1 1 d . . . . .
H15A H 0.441354 0.718260 0.382187 0.117 Uiso 1 1 calc GR . . . .
H15B H 0.482110 0.692276 0.336375 0.117 Uiso 1 1 calc GR . . . .
H15C H 0.522986 0.606937 0.381258 0.117 Uiso 1 1 calc GR . . . .
C12 C 0.4268(2) 0.4195(4) 0.42577(12) 0.0810(10) Uani 1 1 d . . . . .
H12A H 0.458182 0.488010 0.447162 0.122 Uiso 1 1 calc GR . . . .
H12B H 0.474862 0.374989 0.411035 0.122 Uiso 1 1 calc GR . . . .
H12C H 0.395771 0.352067 0.442282 0.122 Uiso 1 1 calc GR . . . .
C10 C 0.0730(2) 0.5883(4) 0.45400(13) 0.0815(9) Uani 1 1 d . . . . .
H10A H 0.098518 0.608061 0.486071 0.122 Uiso 1 1 calc GR . . . .
H10B H 0.004233 0.568523 0.450260 0.122 Uiso 1 1 calc GR . . . .
H10C H 0.082690 0.666911 0.435343 0.122 Uiso 1 1 calc GR . . . .
C14 C 0.4226(3) 0.4265(4) 0.32038(13) 0.0854(10) Uani 1 1 d . . . . .
H14A H 0.481747 0.386899 0.337467 0.128 Uiso 1 1 calc GR . . . .
H14B H 0.435050 0.464129 0.291679 0.128 Uiso 1 1 calc GR . . . .
H14C H 0.373125 0.356257 0.313927 0.128 Uiso 1 1 calc GR . . . .

loop_
_atom_site_aniso_label
_atom_site_aniso_U_11
_atom_site_aniso_U_22
_atom_site_aniso_U_33
_atom_site_aniso_U_23
_atom_site_aniso_U_13
_atom_site_aniso_U_12
S1 0.0634(4) 0.0620(4) 0.0592(4) -0.0102(3) 0.0076(3) 0.0077(3)
N2 0.0423(10) 0.0591(12) 0.0402(9) -0.0011(8) 0.0043(8) 0.0000(8)
N1 0.0366(9) 0.0513(11) 0.0539(11) 0.0045(8) 0.0060(8) 0.0082(8)
F3 0.170(2) 0.0669(11) 0.0872(13) -0.0166(10) 0.0466(14) 0.0195(13)
C2 0.0338(9) 0.0399(10) 0.0388(10) 0.0008(8) 0.0076(8) 0.0025(8)
C5 0.0385(10) 0.0387(10) 0.0354(10) 0.0001(7) 0.0070(8) 0.0007(8)
C1 0.0373(10) 0.0388(10) 0.0432(11) 0.0014(8) 0.0044(8) 0.0034(8)
C6 0.0503(12) 0.0350(10) 0.0448(11) -0.0057(8) 0.0049(9) 0.0024(9)
O1 0.144(2) 0.0690(15) 0.0914(16) -0.0322(13) 0.0216(16) -0.0091(14)
C3 0.0467(11) 0.0380(10) 0.0430(11) -0.0052(8) 0.0042(9) 0.0049(9)
C4 0.0468(11) 0.0378(11) 0.0449(11) -0.0020(9) 0.0019(9) 0.0092(9)
C7 0.0456(11) 0.0376(10) 0.0499(12) -0.0002(9) 0.0053(9) 0.0088(9)
O2 0.0956(18) 0.116(2) 0.119(2) -0.0359(17) 0.0490(16) -0.0341(16)
C9 0.0438(12) 0.0701(16) 0.0455(12) 0.0044(11) 0.0122(9) 0.0026(11)
C13 0.0419(12) 0.0583(14) 0.0655(15) 0.0002(12) 0.0202(11) 0.0066(10)
F2 0.237(4) 0.130(2) 0.0729(14) 0.0015(14) -0.0061(18) 0.074(2)
O3 0.132(3) 0.174(3) 0.0913(19) 0.002(2) -0.0024(17) 0.083(2)
C11 0.0712(17) 0.0727(18) 0.0587(15) 0.0057(13) 0.0210(13) -0.0037(14)
C16 0.113(3) 0.0544(16) 0.0705(19) -0.0025(14) 0.0336(19) -0.0008(17)
C8 0.0639(16) 0.094(2) 0.0477(14) -0.0121(14) -0.0001(12) -0.0057(15)
F1 0.273(5) 0.191(3) 0.195(3) -0.066(3) 0.173(4) -0.134(3)
C15 0.0563(16) 0.0680(18) 0.115(3) 0.0025(17) 0.0301(16) -0.0035(14)
C12 0.0482(14) 0.109(3) 0.083(2) 0.0261(19) 0.0035(14) 0.0292(16)
C10 0.0696(18) 0.090(2) 0.093(2) 0.0151(18) 0.0374(17) 0.0233(17)
C14 0.077(2) 0.096(2) 0.091(2) -0.0267(19) 0.0358(17) 0.0056(18)

loop_
_atom_type_symbol
_atom_type_description
_atom_type_scat_dispersion_real
_atom_type_scat_dispersion_imag
_atom_type_scat_source
C C 0.0033 0.0016 'International Tables Vol C Tables 4.2.6.8 and 6.1.1.4'
H H 0.0000 0.0000 'International Tables Vol C Tables 4.2.6.8 and 6.1.1.4'
F F 0.0171 0.0103 'International Tables Vol C Tables 4.2.6.8 and 6.1.1.4'
N N 0.0061 0.0033 'International Tables Vol C Tables 4.2.6.8 and 6.1.1.4'
O O 0.0106 0.0060 'International Tables Vol C Tables 4.2.6.8 and 6.1.1.4'
S S 0.1246 0.1234 'International Tables Vol C Tables 4.2.6.8 and 6.1.1.4'

loop_
_geom_angle_atom_site_label_1
_geom_angle_atom_site_label_2
_geom_angle_atom_site_label_3
_geom_angle
_geom_angle_site_symmetry_1
_geom_angle_site_symmetry_3
_geom_angle_publ_flag
O1 S1 O2 113.50(18) . . ?
O1 S1 C16 103.57(16) . . ?
O2 S1 C16 102.65(17) . . ?
O3 S1 O1 116.8(2) . . ?
O3 S1 O2 113.2(2) . . ?
O3 S1 C16 105.05(18) . . ?
C1 N2 C9 121.73(19) . . ?
C1 N2 C8 122.4(2) . . ?
C8 N2 C9 115.7(2) . . ?
C1 N1 C13 121.14(19) . . ?
C1 N1 C12 122.4(2) . . ?
C12 N1 C13 116.5(2) . . ?
C3 C2 C1 120.33(18) . . ?
C7 C2 C1 119.72(18) . . ?
C7 C2 C3 119.93(19) . . ?
C6 C5 C5 121.72(14) . 2 ?
C6 C5 C4 118.21(19) . . ?
C4 C5 C5 120.07(14) . 2 ?
N2 C1 N1 123.4(2) . . ?
N2 C1 C2 118.48(18) . . ?
N1 C1 C2 118.07(19) . . ?
C5 C6 H6 119.7 . . ?
C7 C6 C5 120.67(19) . . ?
C7 C6 H6 119.7 . . ?
C2 C3 H3 120.3 . . ?
C4 C3 C2 119.37(19) . . ?
C4 C3 H3 120.3 . . ?
C5 C4 H4 119.2 . . ?
C3 C4 C5 121.60(19) . . ?
C3 C4 H4 119.2 . . ?
C2 C7 H7 119.9 . . ?
C6 C7 C2 120.19(19) . . ?
C6 C7 H7 119.9 . . ?
N2 C9 H9 107.6 . . ?
N2 C9 C11 109.9(2) . . ?
N2 C9 C10 111.3(2) . . ?
C11 C9 H9 107.6 . . ?
C11 C9 C10 112.6(2) . . ?
C10 C9 H9 107.6 . . ?
N1 C13 H13 107.5 . . ?
N1 C13 C15 109.9(2) . . ?
N1 C13 C14 112.1(2) . . ?
C15 C13 H13 107.5 . . ?
C15 C13 C14 112.0(2) . . ?
C14 C13 H13 107.5 . . ?
C9 C11 H11A 109.5 . . ?
C9 C11 H11B 109.5 . . ?
C9 C11 H11C 109.5 . . ?
H11A C11 H11B 109.5 . . ?
H11A C11 H11C 109.5 . . ?
H11B C11 H11C 109.5 . . ?
F3 C16 S1 114.2(2) . . ?
F3 C16 F2 106.7(3) . . ?
F2 C16 S1 110.3(3) . . ?
F1 C16 S1 112.9(3) . . ?
F1 C16 F3 107.5(3) . . ?
F1 C16 F2 104.6(4) . . ?
N2 C8 H8A 109.5 . . ?
N2 C8 H8B 109.5 . . ?
N2 C8 H8C 109.5 . . ?
H8A C8 H8B 109.5 . . ?
H8A C8 H8C 109.5 . . ?
H8B C8 H8C 109.5 . . ?
C13 C15 H15A 109.5 . . ?
C13 C15 H15B 109.5 . . ?
C13 C15 H15C 109.5 . . ?
H15A C15 H15B 109.5 . . ?
H15A C15 H15C 109.5 . . ?
H15B C15 H15C 109.5 . . ?
N1 C12 H12A 109.5 . . ?
N1 C12 H12B 109.5 . . ?
N1 C12 H12C 109.5 . . ?
H12A C12 H12B 109.5 . . ?
H12A C12 H12C 109.5 . . ?
H12B C12 H12C 109.5 . . ?
C9 C10 H10A 109.5 . . ?
C9 C10 H10B 109.5 . . ?
C9 C10 H10C 109.5 . . ?
H10A C10 H10B 109.5 . . ?
H10A C10 H10C 109.5 . . ?
H10B C10 H10C 109.5 . . ?
C13 C14 H14A 109.5 . . ?
C13 C14 H14B 109.5 . . ?
C13 C14 H14C 109.5 . . ?
H14A C14 H14B 109.5 . . ?
H14A C14 H14C 109.5 . . ?
H14B C14 H14C 109.5 . . ?

loop_
_geom_bond_atom_site_label_1
_geom_bond_atom_site_label_2
_geom_bond_distance
_geom_bond_site_symmetry_2
_geom_bond_publ_flag
S1 O1 1.415(2) . ?
S1 O2 1.426(3) . ?
S1 O3 1.393(3) . ?
S1 C16 1.806(3) . ?
N2 C1 1.320(3) . ?
N2 C9 1.494(3) . ?
N2 C8 1.474(3) . ?
N1 C1 1.334(3) . ?
N1 C13 1.479(3) . ?
N1 C12 1.467(3) . ?
F3 C16 1.309(3) . ?
C2 C1 1.490(3) . ?
C2 C3 1.390(3) . ?
C2 C7 1.386(3) . ?
C5 C5 1.480(4) 2 ?
C5 C6 1.393(3) . ?
C5 C4 1.394(3) . ?
C6 H6 0.9300 . ?
C6 C7 1.382(3) . ?
C3 H3 0.9300 . ?
C3 C4 1.378(3) . ?
C4 H4 0.9300 . ?
C7 H7 0.9300 . ?
C9 H9 0.9800 . ?
C9 C11 1.511(4) . ?
C9 C10 1.521(4) . ?
C13 H13 0.9800 . ?
C13 C15 1.518(4) . ?
C13 C14 1.519(4) . ?
F2 C16 1.325(5) . ?
C11 H11A 0.9600 . ?
C11 H11B 0.9600 . ?
C11 H11C 0.9600 . ?
C16 F1 1.269(4) . ?
C8 H8A 0.9600 . ?
C8 H8B 0.9600 . ?
C8 H8C 0.9600 . ?
C15 H15A 0.9600 . ?
C15 H15B 0.9600 . ?
C15 H15C 0.9600 . ?
C12 H12A 0.9600 . ?
C12 H12B 0.9600 . ?
C12 H12C 0.9600 . ?
C10 H10A 0.9600 . ?
C10 H10B 0.9600 . ?
C10 H10C 0.9600 . ?
C14 H14A 0.9600 . ?
C14 H14B 0.9600 . ?
C14 H14C 0.9600 . ?
